data_7037628
loop_
_publ_author_name
'Zhuo, Qingde'
'Chen, Zhiyong'
'Yang, Yuhui'
'Zhou, Xiaoxi'
'Han, Feifei'
'Zhu, Jun'
'Zhang, Hong'
'Xia, Haiping'

_publ_section_title
;
 Synthesis of aromatic ruthenabenzothiophenes via C-H activation of
 thiophenes.
;
_journal_issue 3
_journal_name_full 'Dalton transactions (Cambridge, England : 2003)'
_journal_page_first 913
_journal_page_last 917
_journal_paper_doi 10.1039/c5dt04557f
_journal_volume 45
_journal_year 2016
_chemical_formula_moiety 'C52 H44 B N6 O2 P2 Ru S, C H2 Cl2 1+, B F4 1-, 2.5(O H2), 0.5(C6 H6)'
_chemical_formula_sum 'C56 H54 B2 Cl2 F4 N6 O4.5 P2 Ru S'
_chemical_formula_weight 1246.64
_chemical_name_systematic
;
 ?
;
_space_group_crystal_system monoclinic
_space_group_IT_number 15
_space_group_name_Hall '-C 2yc'
_space_group_name_H-M_alt 'C 1 2/c 1'
_symmetry_space_group_name_Hall '-C 2yc'
_symmetry_space_group_name_H-M 'C 1 2/c 1'
_atom_sites_solution_hydrogens geom
_atom_sites_solution_primary direct
_audit_creation_date 2015-11-25
_audit_creation_method
;
Olex2 1.2
(compiled 2015.01.26 svn.r3150 for OlexSys, GUI svn.r4998)
;
_audit_update_record
;
2015-11-25 deposited with the CCDC.
2015-12-01 downloaded from the CCDC.
;
_cell_angle_alpha 90
_cell_angle_beta 113.694(6)
_cell_angle_gamma 90
_cell_formula_units_Z 8
_cell_length_a 42.420(2)
_cell_length_b 16.0779(8)
_cell_length_c 19.2499(8)
_cell_measurement_reflns_used 4181
_cell_measurement_temperature 173.00(14)
_cell_measurement_theta_max 24.2250
_cell_measurement_theta_min 3.2940
_cell_volume 12022.2(11)
_computing_molecular_graphics 'Olex2 (Dolomanov et al., 2009)'
_computing_publication_material 'Olex2 (Dolomanov et al., 2009)'
_computing_structure_refinement 'ShelXL (Sheldrick, 2008)'
_computing_structure_solution 'SIR2004 (Burla et al., 2007)'
_diffrn_ambient_temperature 173.0
_diffrn_measured_fraction_theta_full 0.970
_diffrn_measured_fraction_theta_max 0.998
_diffrn_measurement_device_type 'multiwire proportional'
_diffrn_measurement_method 'phi and omega scans'
_diffrn_radiation_monochromator graphite
_diffrn_radiation_type MoK\a
_diffrn_radiation_wavelength 0.71073
_diffrn_reflns_av_R_equivalents 0.0969
_diffrn_reflns_av_unetI/netI 0.0819
_diffrn_reflns_laue_measured_fraction_full 0.970
_diffrn_reflns_laue_measured_fraction_max 0.998
_diffrn_reflns_limit_h_max 50
_diffrn_reflns_limit_h_min -48
_diffrn_reflns_limit_k_max 19
_diffrn_reflns_limit_k_min -14
_diffrn_reflns_limit_l_max 22
_diffrn_reflns_limit_l_min -21
_diffrn_reflns_number 56423
_diffrn_reflns_point_group_measured_fraction_full 0.970
_diffrn_reflns_point_group_measured_fraction_max 0.998
_diffrn_reflns_theta_full 25.242
_diffrn_reflns_theta_max 24.999
_diffrn_reflns_theta_min 2.912
_exptl_absorpt_coefficient_mu 0.500
_exptl_absorpt_correction_T_max 1.00000
_exptl_absorpt_correction_T_min 0.99707
_exptl_absorpt_correction_type none
_exptl_crystal_colour yellow
_exptl_crystal_colour_primary yellow
_exptl_crystal_density_diffrn 1.378
_exptl_crystal_description block
_exptl_crystal_F_000 5104
_exptl_crystal_size_max 0.2
_exptl_crystal_size_mid 0.15
_exptl_crystal_size_min 0.15
_refine_diff_density_max 0.807
_refine_diff_density_min -0.683
_refine_diff_density_rms 0.097
_refine_ls_extinction_method none
_refine_ls_goodness_of_fit_ref 1.077
_refine_ls_hydrogen_treatment constr
_refine_ls_matrix_type full
_refine_ls_number_parameters 789
_refine_ls_number_reflns 10556
_refine_ls_number_restraints 18
_refine_ls_restrained_S_all 1.082
_refine_ls_R_factor_all 0.0973
_refine_ls_R_factor_gt 0.0682
_refine_ls_shift/su_max 0.001
_refine_ls_shift/su_mean 0.000
_refine_ls_structure_factor_coef Fsqd
_refine_ls_weighting_details
;
 w=1/[\s^2^(Fo^2^)+(0.0710P)^2^+42.3321P]
 where P=(Fo^2^+2Fc^2^)/3
;
_refine_ls_weighting_scheme calc
_refine_ls_wR_factor_gt 0.1620
_refine_ls_wR_factor_ref 0.1759
_reflns_Friedel_coverage 0.000
_reflns_number_gt 7860
_reflns_number_total 10556
_reflns_threshold_expression 'I > 2\s(I)'
_cod_data_source_file c5dt04557f2.cif
_cod_data_source_block 5
_cod_depositor_comments 'Adding full bibliography for 7037626--7037628.cif.'
_cod_original_formula_sum 'C56 H54 B2 Cl2 F4 N6 O4.50 P2 Ru S'
_cod_database_code 7037628
_shelxl_version_number 2013-2
_shelx_space_group_comment
;
The symmetry employed for this shelxl refinement is uniquely defined
by the following loop, which should always be used as a source of
symmetry information in preference to the above space-group names.
They are only intended as comments.
;
_olex2_refinement_description
;
1. Fixed Uiso
 At 1.2 times of:
  All B(H) groups, All C(H) groups, All C(H,H) groups
2. Uiso/Uaniso restraints and constraints
Uanis(O1) \\sim Ueq: with sigma of 0.01 and sigma for terminal atoms of 0.02
Uanis(O1AA) \\sim Ueq: with sigma of 0.01 and sigma for terminal atoms of 0.02
Uanis(O3AA) \\sim Ueq: with sigma of 0.01 and sigma for terminal atoms of 0.02
3. Others
 Fixed Sof: F2B(0.5) F0(0.5) B1B(0.5) O21(0.25) F4(0.5) F2A(0.5) B1A(0.5)
 O0A(0.5) O0AA(0.5) C2S(0.5) H2S(0.5) C3S(0.5) H3S(0.5) C4S(0.5) H4S(0.5)
 C7S(0.5) H7S(0.5) C6S(0.5) H6S(0.5) C5S(0.5) H5S(0.5) O1AA(0.5) O2AA(0.5)
 O3AA(0.25)
4.a Ternary CH refined with riding coordinates:
 B1(H1a)
4.b Secondary CH2 refined with riding coordinates:
 C1S(H1Sa,H1Sb)
4.c Aromatic/amide H refined with riding coordinates:
 C6(H6), C7(H7), C18(H18), C19(H19), C21(H21), C22(H22), C24(H24), C3(H3),
 C1(H1), C29(H29), C30(H30), C32(H32), C33(H33), C34(H34), C36(H36), C37(H37),
 C38(H38), C40(H40), C41(H41), C44(H44), C45(H45), C49(H49), C51(H51), C52(H52),
  C55(H55), C56(H56), C57(H57), C58(H58), C62(H62), C63(H63), C67(H67),
 C69(H69), C70(H70), C100(H100), C14(H14), C7AA(H7AA), C11(H11), C15(H15),
 C10(H10), C13(H13), C12(H12), C9(H9), C16(H16), C2S(H2S), C3S(H3S), C4S(H4S),
 C7S(H7S), C6S(H6S), C5S(H5S)
;
_olex2_submission_special_instructions 'No special instructions were received'

loop_
_space_group_symop_operation_xyz
'x, y, z'
'-x, y, -z+1/2'
'x+1/2, y+1/2, z'
'-x+1/2, y+1/2, -z+1/2'
'-x, -y, -z'
'x, -y, z-1/2'
'-x+1/2, -y+1/2, -z'
'x+1/2, -y+1/2, z-1/2'

loop_
_atom_site_label
_atom_site_type_symbol
_atom_site_fract_x
_atom_site_fract_y
_atom_site_fract_z
_atom_site_U_iso_or_equiv
_atom_site_adp_type
_atom_site_occupancy
_atom_site_site_symmetry_order
_atom_site_calc_flag
_atom_site_refinement_flags_posn
_atom_site_refinement_flags_adp
_atom_site_refinement_flags_occupancy
_atom_site_disorder_assembly
_atom_site_disorder_group
Ru1 Ru 0.62651(2) 0.90367(3) 0.79735(2) 0.02476(14) Uani 1 1 d . . . . .
P1 P 0.59119(3) 0.89829(9) 0.66585(7) 0.0280(3) Uani 1 1 d . . . . .
S1 S 0.68490(4) 1.13165(9) 0.77420(8) 0.0348(4) Uani 1 1 d . . . . .
P2 P 0.72777(4) 0.81980(9) 0.77500(8) 0.0303(3) Uani 1 1 d . . . . .
N5 N 0.65286(11) 0.9076(3) 0.9169(2) 0.0303(10) Uani 1 1 d . . . . .
C6 C 0.63762(15) 1.0916(4) 0.8171(3) 0.0352(14) Uani 1 1 d . . . . .
H6 H 0.6203 1.0951 0.8364 0.042 Uiso 1 1 calc R . . . .
O2 O 0.71983(11) 1.1415(3) 0.8284(3) 0.0593(13) Uani 1 1 d . . . . .
C2 C 0.69120(13) 0.8820(3) 0.7651(3) 0.0272(12) Uani 1 1 d . . . . .
C5 C 0.64580(13) 1.0107(3) 0.7899(3) 0.0274(12) Uani 1 1 d . . . . .
O1 O 0.67516(12) 1.1721(2) 0.7021(2) 0.0484(11) Uani 1 1 d . U . . .
C108 C 0.56960(13) 0.9974(4) 0.6281(3) 0.0294(13) Uani 1 1 d . . . . .
C7 C 0.65529(15) 1.1585(4) 0.8136(3) 0.0353(14) Uani 1 1 d . . . . .
H7 H 0.6524 1.2127 0.8298 0.042 Uiso 1 1 calc R . . . .
C18 C 0.53935(18) 1.1526(4) 0.5814(3) 0.0477(17) Uani 1 1 d . . . . .
H18 H 0.5291 1.2057 0.5668 0.057 Uiso 1 1 calc R . . . .
C19 C 0.71211(17) 0.6696(4) 0.8252(4) 0.0473(16) Uani 1 1 d . . . . .
H19 H 0.7172 0.6964 0.8725 0.057 Uiso 1 1 calc R . . . .
C20 C 0.55570(14) 0.8234(4) 0.6403(3) 0.0347(13) Uani 1 1 d . . . . .
C21 C 0.69712(19) 0.5908(4) 0.6879(4) 0.0573(19) Uani 1 1 d . . . . .
H21 H 0.6919 0.5635 0.6408 0.069 Uiso 1 1 calc R . . . .
C22 C 0.53409(14) 1.0061(4) 0.5974(3) 0.0371(14) Uani 1 1 d . . . . .
H22 H 0.5200 0.9586 0.5919 0.044 Uiso 1 1 calc R . . . .
C23 C 0.71708(13) 0.7117(3) 0.7670(3) 0.0330(13) Uani 1 1 d . . . . .
C24 C 0.62237(19) 0.8933(4) 0.4892(4) 0.0538(18) Uani 1 1 d . . . . .
H24 H 0.6221 0.9297 0.4501 0.065 Uiso 1 1 calc R . . . .
C3 C 0.69388(14) 0.9669(3) 0.7537(3) 0.0327(13) Uani 1 1 d . . . . .
H3 H 0.7110 0.9851 0.7371 0.039 Uiso 1 1 calc R . . . .
C1 C 0.66536(12) 0.8500(3) 0.7855(3) 0.0257(12) Uani 1 1 d . . . . .
H1 H 0.6670 0.7919 0.7952 0.031 Uiso 1 1 calc R . . . .
C28 C 0.61136(13) 0.8697(4) 0.6009(3) 0.0318(13) Uani 1 1 d . . . . .
C29 C 0.76401(15) 0.9187(4) 0.8991(4) 0.0446(16) Uani 1 1 d . . . . .
H29 H 0.7475 0.9603 0.8732 0.053 Uiso 1 1 calc R . . . .
C30 C 0.79051(16) 0.9374(4) 0.9687(4) 0.0506(17) Uani 1 1 d . . . . .
H30 H 0.7922 0.9913 0.9901 0.061 Uiso 1 1 calc R . . . .
C31 C 0.76130(14) 0.8411(4) 0.8671(3) 0.0352(13) Uani 1 1 d . . . . .
C32 C 0.62644(14) 0.7915(4) 0.6079(3) 0.0362(14) Uani 1 1 d . . . . .
H32 H 0.6290 0.7573 0.6501 0.043 Uiso 1 1 calc R . . . .
C33 C 0.58950(14) 1.0674(4) 0.6329(3) 0.0337(13) Uani 1 1 d . . . . .
H33 H 0.6138 1.0624 0.6529 0.040 Uiso 1 1 calc R . . . .
C34 C 0.50111(19) 0.7111(5) 0.6022(4) 0.064(2) Uani 1 1 d . . . . .
H34 H 0.4829 0.6721 0.5904 0.077 Uiso 1 1 calc R . . . .
C36 C 0.6998(2) 0.5892(4) 0.8141(5) 0.062(2) Uani 1 1 d . . . . .
H36 H 0.6968 0.5602 0.8540 0.074 Uiso 1 1 calc R . . . .
C37 C 0.51903(16) 1.0834(4) 0.5747(3) 0.0465(17) Uani 1 1 d . . . . .
H37 H 0.4947 1.0888 0.5545 0.056 Uiso 1 1 calc R . . . .
C38 C 0.60936(16) 0.9200(4) 0.5414(3) 0.0428(15) Uani 1 1 d . . . . .
H38 H 0.5990 0.9734 0.5358 0.051 Uiso 1 1 calc R . . . .
C4 C 0.67281(13) 1.0257(3) 0.7653(3) 0.0290(12) Uani 1 1 d . . . . .
C40 C 0.71850(18) 0.8635(4) 0.6300(4) 0.0476(16) Uani 1 1 d . . . . .
H40 H 0.6948 0.8681 0.6202 0.057 Uiso 1 1 calc R . . . .
C41 C 0.57454(17) 1.1442(4) 0.6093(3) 0.0431(15) Uani 1 1 d . . . . .
H41 H 0.5885 1.1913 0.6124 0.052 Uiso 1 1 calc R . . . .
C43 C 0.74254(15) 0.8465(3) 0.7029(4) 0.0362(14) Uani 1 1 d . . . . .
C44 C 0.52096(17) 0.7119(4) 0.5617(4) 0.0553(18) Uani 1 1 d . . . . .
H44 H 0.5165 0.6738 0.5211 0.066 Uiso 1 1 calc R . . . .
C45 C 0.54769(15) 0.7683(4) 0.5796(3) 0.0399(14) Uani 1 1 d . . . . .
H45 H 0.5609 0.7697 0.5498 0.048 Uiso 1 1 calc R . . . .
C49 C 0.81413(18) 0.8775(5) 1.0061(4) 0.064(2) Uani 1 1 d . . . . .
H49 H 0.8324 0.8899 1.0534 0.077 Uiso 1 1 calc R . . . .
C51 C 0.71001(15) 0.6706(4) 0.6985(4) 0.0401(15) Uani 1 1 d . . . . .
H51 H 0.7141 0.6978 0.6591 0.048 Uiso 1 1 calc R . . . .
C52 C 0.63569(17) 0.8140(4) 0.4942(4) 0.0500(17) Uani 1 1 d . . . . .
H52 H 0.6434 0.7945 0.4570 0.060 Uiso 1 1 calc R . . . .
C55 C 0.63769(16) 0.7632(4) 0.5541(3) 0.0437(15) Uani 1 1 d . . . . .
H55 H 0.6469 0.7087 0.5581 0.052 Uiso 1 1 calc R . . . .
C56 C 0.53490(16) 0.8208(5) 0.6816(4) 0.0549(19) Uani 1 1 d . . . . .
H56 H 0.5398 0.8563 0.7241 0.066 Uiso 1 1 calc R . . . .
C57 C 0.7294(2) 0.8739(5) 0.5718(4) 0.065(2) Uani 1 1 d . . . . .
H57 H 0.7133 0.8845 0.5215 0.078 Uiso 1 1 calc R . . . .
C58 C 0.7649(2) 0.8683(4) 0.5884(5) 0.068(2) Uani 1 1 d . . . . .
H58 H 0.7726 0.8746 0.5486 0.081 Uiso 1 1 calc R . . . .
C62 C 0.50761(18) 0.7674(5) 0.6607(4) 0.066(2) Uani 1 1 d . . . . .
H62 H 0.4928 0.7689 0.6869 0.079 Uiso 1 1 calc R . . . .
C63 C 0.78533(19) 0.7813(5) 0.9049(4) 0.069(2) Uani 1 1 d . . . . .
H63 H 0.7842 0.7277 0.8831 0.083 Uiso 1 1 calc R . . . .
C67 C 0.77752(16) 0.8423(4) 0.7177(4) 0.0479(17) Uani 1 1 d . . . . .
H67 H 0.7939 0.8312 0.7677 0.057 Uiso 1 1 calc R . . . .
C69 C 0.8114(2) 0.7998(5) 0.9755(5) 0.094(3) Uani 1 1 d . . . . .
H69 H 0.8274 0.7579 1.0025 0.113 Uiso 1 1 calc R . . . .
C70 C 0.6918(2) 0.5506(4) 0.7447(5) 0.066(2) Uani 1 1 d . . . . .
H70 H 0.6826 0.4959 0.7366 0.079 Uiso 1 1 calc R . . . .
C100 C 0.7883(2) 0.8541(4) 0.6601(5) 0.063(2) Uani 1 1 d . . . . .
H100 H 0.8121 0.8523 0.6705 0.075 Uiso 1 1 calc R . . . .
N2 N 0.57647(11) 0.9173(3) 0.8781(2) 0.0341(11) Uani 1 1 d . . . . .
N4 N 0.59937(11) 0.7729(3) 0.8774(3) 0.0351(11) Uani 1 1 d . . . . .
N6 N 0.63681(11) 0.8829(3) 0.9626(2) 0.0320(11) Uani 1 1 d . . . . .
N3 N 0.60983(11) 0.7816(3) 0.8192(2) 0.0329(11) Uani 1 1 d . . . . .
N1 N 0.58342(11) 0.9547(3) 0.8216(2) 0.0324(11) Uani 1 1 d . . . . .
C14 C 0.65831(15) 0.8951(4) 1.0356(3) 0.0372(14) Uani 1 1 d . . . . .
H14 H 0.6533 0.8830 1.0784 0.045 Uiso 1 1 calc R . . . .
C7AA C 0.56025(14) 1.0165(4) 0.7944(3) 0.0387(14) Uani 1 1 d . . . . .
H7AA H 0.5588 1.0529 0.7544 0.046 Uiso 1 1 calc R . . . .
C11 C 0.60930(15) 0.7052(4) 0.7922(3) 0.0396(14) Uani 1 1 d . . . . .
H11 H 0.6156 0.6917 0.7514 0.047 Uiso 1 1 calc R . . . .
C15 C 0.68855(16) 0.9278(4) 1.0384(3) 0.0434(16) Uani 1 1 d . . . . .
H15 H 0.7083 0.9427 1.0822 0.052 Uiso 1 1 calc R . . . .
C10 C 0.54989(14) 0.9561(4) 0.8853(4) 0.0445(16) Uani 1 1 d . . . . .
H10 H 0.5403 0.9422 0.9207 0.053 Uiso 1 1 calc R . . . .
C13 C 0.59252(15) 0.6928(4) 0.8848(3) 0.0419(15) Uani 1 1 d . . . . .
H13 H 0.5849 0.6711 0.9213 0.050 Uiso 1 1 calc R . . . .
C12 C 0.59822(16) 0.6478(4) 0.8315(4) 0.0484(17) Uani 1 1 d . . . . .
H12 H 0.5953 0.5896 0.8228 0.058 Uiso 1 1 calc R . . . .
C9 C 0.53875(15) 1.0197(4) 0.8328(3) 0.0445(16) Uani 1 1 d . . . . .
H9 H 0.5204 1.0574 0.8247 0.053 Uiso 1 1 calc R . . . .
C16 C 0.68410(14) 0.9343(4) 0.9631(3) 0.0357(14) Uani 1 1 d . . . . .
H16 H 0.7010 0.9549 0.9467 0.043 Uiso 1 1 calc R . . . .
B1 B 0.59995(17) 0.8484(5) 0.9273(4) 0.0384(16) Uani 1 1 d . . . . .
H1A H 0.5923 0.8315 0.9680 0.046 Uiso 1 1 calc R . . . .
Cl2S Cl 0.55743(9) 0.7611(2) 0.26153(18) 0.1318(11) Uani 1 1 d . . . . .
Cl1S Cl 0.53319(10) 0.7451(2) 0.3796(2) 0.1531(14) Uani 1 1 d . . . . .
C1S C 0.5559(3) 0.7102(9) 0.3366(7) 0.151(6) Uani 1 1 d . . . . .
H1SA H 0.5478 0.6530 0.3195 0.181 Uiso 1 1 calc R . . . .
H1SB H 0.5799 0.7052 0.3748 0.181 Uiso 1 1 calc R . . . .
F3 F 0.86316(11) 1.1669(3) 1.1341(3) 0.0722(13) Uani 1 1 d . . . . .
F1 F 0.84449(12) 1.0337(3) 1.1229(3) 0.0763(13) Uani 1 1 d . . . . .
F2B F 0.8410(10) 1.099(2) 1.017(2) 0.120(14) Uani 0.5 1 d . . . A 2
F0 F 0.8935(6) 1.0613(15) 1.1149(15) 0.116(9) Uani 0.5 1 d . . . A 2
B1B B 0.8547(7) 1.095(2) 1.0862(16) 0.026(5) Uani 0.5 1 d . . . B 1
O21 O 0.5000 0.5308(18) 0.7500 0.145(12) Uani 0.5 2 d S T P C 1
F4 F 0.8833(6) 1.0772(16) 1.0757(13) 0.110(8) Uani 0.5 1 d . . . B 1
F2A F 0.8305(11) 1.119(2) 1.027(2) 0.114(9) Uani 0.5 1 d . . . B 1
B1A B 0.8648(9) 1.091(3) 1.109(3) 0.067(11) Uani 0.5 1 d . . . A 2
O0A O 0.5951(3) 0.5745(6) 0.6091(8) 0.075(4) Uani 0.5 1 d . . . D 1
O0AA O 0.8713(5) 0.8526(16) 0.8558(19) 0.124(13) Uani 0.5 1 d . . . E 1
C2S C 0.8837(8) 0.8747(15) 0.8313(12) 0.080(9) Uani 0.5 1 d . . . F 2
H2S H 0.8793 0.8253 0.8018 0.096 Uiso 0.5 1 calc R . . F 2
C3S C 0.8734(8) 0.8785(17) 0.8871(15) 0.079(9) Uani 0.5 1 d . . . F 2
H3S H 0.8610 0.8334 0.8960 0.094 Uiso 0.5 1 calc R . . F 2
C4S C 0.8803(5) 0.9458(19) 0.9311(11) 0.108(9) Uani 0.5 1 d . . . F 2
H4S H 0.8722 0.9455 0.9704 0.130 Uiso 0.5 1 calc R . . F 2
C7S C 0.8990(5) 0.9331(17) 0.8153(11) 0.098(7) Uani 0.5 1 d . . . F 2
H7S H 0.9058 0.9274 0.7741 0.118 Uiso 0.5 1 calc R . . F 2
C6S C 0.9072(5) 1.0159(13) 0.8626(11) 0.087(6) Uani 0.5 1 d . . . F 2
H6S H 0.9175 1.0626 0.8498 0.105 Uiso 0.5 1 calc R . . F 2
C5S C 0.8980(5) 1.0158(16) 0.9259(14) 0.106(7) Uani 0.5 1 d . . . F 2
H5S H 0.9036 1.0601 0.9615 0.127 Uiso 0.5 1 calc R . . F 2
O1AA O 0.9652(6) 1.0167(9) 1.0592(12) 0.170(7) Uani 0.5 1 d . U . G 1
O2AA O 0.9403(4) 0.8731(10) 0.8836(11) 0.159(8) Uani 0.5 1 d . . . H 1
O3AA O 0.5134(8) 0.5050(19) 0.719(2) 0.122(10) Uani 0.25 1 d . U . I 2

loop_
_atom_site_aniso_label
_atom_site_aniso_U_11
_atom_site_aniso_U_22
_atom_site_aniso_U_33
_atom_site_aniso_U_23
_atom_site_aniso_U_13
_atom_site_aniso_U_12
Ru1 0.0218(2) 0.0350(3) 0.0205(2) 0.00170(18) 0.01169(17) 0.00314(18)
P1 0.0243(7) 0.0408(9) 0.0211(7) 0.0005(6) 0.0116(6) 0.0026(6)
S1 0.0384(9) 0.0319(8) 0.0399(9) -0.0030(6) 0.0219(7) -0.0014(6)
P2 0.0278(8) 0.0297(8) 0.0382(9) 0.0021(6) 0.0182(7) 0.0049(6)
N5 0.027(3) 0.039(3) 0.028(2) 0.006(2) 0.015(2) 0.002(2)
C6 0.041(3) 0.042(4) 0.031(3) 0.005(3) 0.022(3) 0.009(3)
O2 0.037(3) 0.049(3) 0.084(4) -0.007(2) 0.016(2) -0.008(2)
C2 0.027(3) 0.025(3) 0.034(3) 0.002(2) 0.016(2) 0.005(2)
C5 0.027(3) 0.035(3) 0.022(3) 0.002(2) 0.011(2) 0.005(2)
O1 0.081(3) 0.033(2) 0.045(3) -0.0012(19) 0.039(2) -0.007(2)
C108 0.028(3) 0.048(4) 0.015(3) 0.001(2) 0.011(2) 0.008(3)
C7 0.049(4) 0.036(4) 0.025(3) 0.000(2) 0.019(3) 0.007(3)
C18 0.060(5) 0.054(4) 0.033(4) 0.007(3) 0.022(3) 0.023(4)
C19 0.059(4) 0.032(4) 0.056(4) 0.005(3) 0.030(3) 0.008(3)
C20 0.025(3) 0.046(4) 0.030(3) 0.007(3) 0.007(2) 0.002(2)
C21 0.069(5) 0.045(4) 0.063(5) -0.007(4) 0.032(4) 0.003(3)
C22 0.030(3) 0.059(4) 0.027(3) 0.003(3) 0.016(3) 0.008(3)
C23 0.026(3) 0.032(3) 0.046(4) 0.004(3) 0.019(3) 0.006(2)
C24 0.080(5) 0.060(5) 0.036(4) 0.005(3) 0.038(4) 0.012(4)
C3 0.028(3) 0.042(4) 0.033(3) 0.002(2) 0.019(3) 0.000(2)
C1 0.025(3) 0.030(3) 0.022(3) -0.003(2) 0.009(2) 0.000(2)
C28 0.028(3) 0.049(4) 0.022(3) -0.003(2) 0.014(2) -0.001(3)
C29 0.035(4) 0.048(4) 0.045(4) 0.006(3) 0.011(3) 0.005(3)
C30 0.044(4) 0.048(4) 0.056(4) -0.011(3) 0.015(3) 0.003(3)
C31 0.029(3) 0.037(4) 0.045(4) -0.003(3) 0.021(3) 0.003(3)
C32 0.036(3) 0.045(4) 0.032(3) 0.000(3) 0.018(3) 0.006(3)
C33 0.028(3) 0.052(4) 0.022(3) 0.005(2) 0.011(2) 0.005(3)
C34 0.051(5) 0.070(5) 0.062(5) 0.002(4) 0.013(4) -0.026(4)
C36 0.084(6) 0.037(4) 0.080(6) 0.019(4) 0.049(5) 0.004(4)
C37 0.035(4) 0.070(5) 0.031(3) 0.006(3) 0.010(3) 0.018(3)
C38 0.058(4) 0.048(4) 0.031(3) 0.004(3) 0.027(3) 0.012(3)
C4 0.027(3) 0.034(3) 0.032(3) -0.001(2) 0.017(2) 0.000(2)
C40 0.053(4) 0.046(4) 0.059(4) 0.007(3) 0.037(4) 0.001(3)
C41 0.052(4) 0.042(4) 0.036(3) 0.005(3) 0.019(3) 0.005(3)
C43 0.038(3) 0.027(3) 0.055(4) 0.002(3) 0.031(3) 0.004(2)
C44 0.041(4) 0.052(4) 0.067(5) -0.015(3) 0.016(4) -0.010(3)
C45 0.035(3) 0.039(4) 0.044(4) -0.003(3) 0.014(3) 0.001(3)
C49 0.047(4) 0.061(5) 0.062(5) -0.018(4) 0.000(4) 0.013(4)
C51 0.047(4) 0.032(4) 0.050(4) -0.004(3) 0.029(3) 0.003(3)
C52 0.066(5) 0.056(5) 0.044(4) -0.007(3) 0.040(4) 0.004(3)
C55 0.046(4) 0.051(4) 0.038(4) -0.003(3) 0.021(3) 0.010(3)
C56 0.035(4) 0.100(6) 0.031(4) -0.008(3) 0.015(3) -0.017(4)
C57 0.084(6) 0.063(5) 0.064(5) 0.014(4) 0.045(5) 0.009(4)
C58 0.095(7) 0.048(5) 0.104(7) 0.007(4) 0.086(6) 0.005(4)
C62 0.046(4) 0.100(6) 0.052(5) 0.007(4) 0.021(4) -0.024(4)
C63 0.059(5) 0.054(5) 0.066(5) -0.016(4) -0.005(4) 0.021(4)
C67 0.039(4) 0.035(4) 0.084(5) 0.005(3) 0.039(4) 0.004(3)
C69 0.079(6) 0.073(6) 0.079(6) -0.014(5) -0.022(5) 0.040(5)
C70 0.090(6) 0.027(4) 0.093(6) 0.001(4) 0.049(5) 0.001(4)
C100 0.061(5) 0.052(5) 0.104(7) 0.005(4) 0.063(5) 0.001(4)
N2 0.030(3) 0.054(3) 0.027(3) 0.000(2) 0.020(2) 0.001(2)
N4 0.030(3) 0.048(3) 0.032(3) 0.002(2) 0.018(2) -0.002(2)
N6 0.033(3) 0.042(3) 0.022(2) 0.003(2) 0.013(2) 0.003(2)
N3 0.029(3) 0.046(3) 0.029(3) -0.001(2) 0.017(2) -0.001(2)
N1 0.028(3) 0.051(3) 0.022(2) 0.003(2) 0.014(2) 0.006(2)
C14 0.046(4) 0.045(4) 0.020(3) 0.001(2) 0.012(3) 0.007(3)
C7AA 0.036(3) 0.053(4) 0.029(3) -0.002(3) 0.015(3) 0.011(3)
C11 0.037(4) 0.048(4) 0.036(3) -0.007(3) 0.017(3) -0.005(3)
C15 0.046(4) 0.047(4) 0.029(3) -0.003(3) 0.007(3) 0.000(3)
C10 0.026(3) 0.075(5) 0.040(4) -0.012(3) 0.022(3) -0.003(3)
C13 0.042(4) 0.049(4) 0.043(4) 0.007(3) 0.026(3) -0.008(3)
C12 0.050(4) 0.037(4) 0.063(5) 0.002(3) 0.027(4) -0.010(3)
C9 0.026(3) 0.071(5) 0.036(4) -0.014(3) 0.011(3) 0.010(3)
C16 0.026(3) 0.040(4) 0.038(3) 0.002(3) 0.010(3) 0.001(2)
B1 0.038(4) 0.054(5) 0.032(4) 0.000(3) 0.023(3) 0.000(3)
Cl2S 0.166(3) 0.139(3) 0.111(2) 0.0304(19) 0.077(2) 0.020(2)
Cl1S 0.190(4) 0.173(3) 0.150(3) 0.017(2) 0.124(3) 0.045(3)
C1S 0.161(12) 0.187(14) 0.158(12) 0.074(10) 0.121(11) 0.053(10)
F3 0.090(3) 0.045(3) 0.105(4) -0.013(2) 0.064(3) -0.009(2)
F1 0.092(3) 0.052(3) 0.102(4) 0.005(2) 0.057(3) -0.011(2)
F2B 0.21(4) 0.097(16) 0.068(10) -0.018(11) 0.07(2) -0.08(2)
F0 0.057(11) 0.073(9) 0.23(3) 0.000(14) 0.073(14) 0.004(7)
B1B 0.017(15) 0.025(8) 0.026(13) 0.002(8) -0.001(10) 0.000(10)
O21 0.19(3) 0.13(2) 0.18(3) 0.000 0.15(3) 0.000
F4 0.086(16) 0.126(18) 0.153(19) -0.060(14) 0.085(16) -0.002(10)
F2A 0.121(14) 0.13(2) 0.10(2) 0.008(14) 0.059(13) -0.034(12)
B1A 0.03(2) 0.09(2) 0.08(3) -0.01(2) 0.019(18) -0.005(17)
O0A 0.080(8) 0.018(6) 0.128(11) -0.026(6) 0.044(7) -0.011(5)
O0AA 0.033(8) 0.063(15) 0.21(3) 0.024(15) -0.017(13) 0.006(8)
C2S 0.13(3) 0.046(14) 0.034(10) 0.004(8) 0.004(13) 0.011(13)
C3S 0.12(2) 0.044(15) 0.055(13) -0.012(10) 0.018(12) -0.019(12)
C4S 0.057(12) 0.20(3) 0.072(14) 0.077(17) 0.035(10) 0.058(15)
C7S 0.082(14) 0.16(2) 0.059(12) 0.016(14) 0.036(11) 0.027(14)
C6S 0.102(15) 0.065(14) 0.086(14) 0.003(11) 0.030(12) -0.041(11)
C5S 0.084(15) 0.11(2) 0.13(2) -0.012(15) 0.057(15) 0.025(14)
O1AA 0.290(16) 0.070(9) 0.219(15) -0.034(9) 0.175(13) -0.011(10)
O2AA 0.089(11) 0.118(12) 0.194(18) -0.040(11) -0.023(10) 0.043(9)
O3AA 0.099(16) 0.085(15) 0.153(19) 0.035(14) 0.020(14) -0.015(13)

loop_
_atom_type_symbol
_atom_type_description
_atom_type_scat_dispersion_real
_atom_type_scat_dispersion_imag
_atom_type_scat_source
C C 0.0033 0.0016 'International Tables Vol C Tables 4.2.6.8 and 6.1.1.4'
H H 0.0000 0.0000 'International Tables Vol C Tables 4.2.6.8 and 6.1.1.4'
B B 0.0013 0.0007 'International Tables Vol C Tables 4.2.6.8 and 6.1.1.4'
Cl Cl 0.1484 0.1585 'International Tables Vol C Tables 4.2.6.8 and 6.1.1.4'
F F 0.0171 0.0103 'International Tables Vol C Tables 4.2.6.8 and 6.1.1.4'
N N 0.0061 0.0033 'International Tables Vol C Tables 4.2.6.8 and 6.1.1.4'
O O 0.0106 0.0060 'International Tables Vol C Tables 4.2.6.8 and 6.1.1.4'
P P 0.1023 0.0942 'International Tables Vol C Tables 4.2.6.8 and 6.1.1.4'
Ru Ru -1.2594 0.8363 'International Tables Vol C Tables 4.2.6.8 and 6.1.1.4'
S S 0.1246 0.1234 'International Tables Vol C Tables 4.2.6.8 and 6.1.1.4'

loop_
_geom_angle_atom_site_label_1
_geom_angle_atom_site_label_2
_geom_angle_atom_site_label_3
_geom_angle
N5 Ru1 P1 173.51(12)
N5 Ru1 N3 83.57(17)
N5 Ru1 N1 83.12(16)
C5 Ru1 P1 93.34(15)
C5 Ru1 N5 89.96(19)
C5 Ru1 C1 89.0(2)
C5 Ru1 N3 173.09(19)
C5 Ru1 N1 95.47(19)
C1 Ru1 P1 93.43(14)
C1 Ru1 N5 92.21(18)
C1 Ru1 N3 88.80(19)
C1 Ru1 N1 173.50(19)
N3 Ru1 P1 93.33(12)
N3 Ru1 N1 86.20(17)
N1 Ru1 P1 91.00(12)
C108 P1 Ru1 113.09(17)
C20 P1 Ru1 114.13(18)
C20 P1 C108 103.8(3)
C28 P1 Ru1 117.99(18)
C28 P1 C108 104.0(2)
C28 P1 C20 102.2(3)
O2 S1 C7 111.5(3)
O2 S1 C4 110.5(3)
O1 S1 O2 117.6(3)
O1 S1 C7 109.1(3)
O1 S1 C4 112.6(3)
C7 S1 C4 92.8(3)
C2 P2 C31 107.8(3)
C23 P2 C2 110.8(2)
C23 P2 C31 110.0(3)
C23 P2 C43 108.8(3)
C43 P2 C2 110.0(3)
C43 P2 C31 109.5(3)
N6 N5 Ru1 120.5(3)
C16 N5 Ru1 133.1(4)
C16 N5 N6 106.3(4)
C7 C6 C5 118.1(5)
C3 C2 P2 116.2(4)
C3 C2 C1 121.8(5)
C1 C2 P2 120.4(4)
C6 C5 Ru1 125.7(4)
C4 C5 Ru1 126.5(4)
C4 C5 C6 107.5(5)
C22 C108 P1 122.6(4)
C22 C108 C33 118.3(5)
C33 C108 P1 119.0(4)
C6 C7 S1 109.8(4)
C41 C18 C37 119.8(6)
C36 C19 C23 120.0(6)
C45 C20 P1 122.6(4)
C45 C20 C56 117.3(6)
C56 C20 P1 120.2(5)
C70 C21 C51 120.4(7)
C37 C22 C108 120.6(6)
C19 C23 P2 121.2(5)
C51 C23 P2 119.5(4)
C51 C23 C19 119.0(6)
C52 C24 C38 120.2(6)
C4 C3 C2 123.1(5)
C2 C1 Ru1 131.4(4)
C32 C28 P1 118.8(4)
C38 C28 P1 122.1(5)
C38 C28 C32 118.8(5)
C31 C29 C30 121.0(6)
C49 C30 C29 119.5(6)
C29 C31 P2 120.2(4)
C29 C31 C63 119.1(6)
C63 C31 P2 120.7(5)
C55 C32 C28 120.6(6)
C41 C33 C108 121.1(5)
C44 C34 C62 119.6(7)
C19 C36 C70 120.0(7)
C18 C37 C22 120.1(6)
C28 C38 C24 120.6(6)
C5 C4 S1 111.8(4)
C3 C4 S1 119.6(4)
C3 C4 C5 126.7(5)
C57 C40 C43 119.5(6)
C18 C41 C33 120.0(6)
C40 C43 P2 119.1(4)
C40 C43 C67 120.2(6)
C67 C43 P2 120.3(5)
C34 C44 C45 119.9(7)
C44 C45 C20 121.6(6)
C69 C49 C30 120.0(7)
C21 C51 C23 120.2(6)
C24 C52 C55 119.2(6)
C32 C55 C52 120.4(6)
C62 C56 C20 120.2(7)
C40 C57 C58 118.9(7)
C100 C58 C57 121.1(7)
C56 C62 C34 121.2(7)
C31 C63 C69 119.6(7)
C100 C67 C43 120.0(7)
C49 C69 C63 120.8(7)
C21 C70 C36 120.4(7)
C58 C100 C67 120.2(7)
N1 N2 B1 120.7(4)
C10 N2 N1 109.5(5)
C10 N2 B1 129.5(5)
N3 N4 B1 120.0(5)
C13 N4 N3 109.9(5)
C13 N4 B1 129.9(5)
N5 N6 B1 120.0(4)
C14 N6 N5 109.0(5)
C14 N6 B1 131.0(5)
N4 N3 Ru1 119.1(3)
C11 N3 Ru1 135.3(4)
C11 N3 N4 105.4(5)
N2 N1 Ru1 117.5(3)
C7AA N1 Ru1 136.6(4)
C7AA N1 N2 105.9(4)
N6 C14 C15 109.1(5)
N1 C7AA C9 110.8(6)
N3 C11 C12 110.9(6)
C14 C15 C16 104.9(5)
N2 C10 C9 108.9(5)
N4 C13 C12 108.7(5)
C13 C12 C11 105.1(6)
C10 C9 C7AA 105.0(5)
N5 C16 C15 110.7(5)
N2 B1 N4 109.9(5)
N2 B1 N6 107.8(5)
N6 B1 N4 108.6(5)
Cl1S C1S Cl2S 120.7(8)
F1 B1B F3 107(2)
F4 B1B F3 105(2)
F4 B1B F1 115(2)
F2A B1B F3 104(3)
F2A B1B F1 112(3)
F2A B1B F4 113(3)
F3 B1A F1 115(4)
F3 B1A F2B 103(3)
F1 B1A F2B 96(2)
F0 B1A F3 120(3)
F0 B1A F1 113(4)
F0 B1A F2B 106(4)
C7S C2S C3S 123(2)
C2S C3S C4S 120(3)
C3S C4S C5S 127(2)
C2S C7S C6S 120.7(19)
C5S C6S C7S 115.0(18)
C4S C5S C6S 114(2)

loop_
_geom_bond_atom_site_label_1
_geom_bond_atom_site_label_2
_geom_bond_distance
Ru1 P1 2.3690(14)
Ru1 N5 2.117(4)
Ru1 C5 1.935(5)
Ru1 C1 1.953(5)
Ru1 N3 2.184(5)
Ru1 N1 2.218(4)
P1 C108 1.837(6)
P1 C20 1.834(6)
P1 C28 1.834(5)
S1 O2 1.438(4)
S1 O1 1.435(4)
S1 C7 1.762(6)
S1 C4 1.768(6)
P2 C2 1.790(5)
P2 C23 1.788(6)
P2 C31 1.805(6)
P2 C43 1.789(6)
N5 N6 1.371(6)
N5 C16 1.336(7)
C6 C5 1.495(7)
C6 C7 1.329(8)
C2 C3 1.395(7)
C2 C1 1.402(7)
C5 C4 1.427(7)
C108 C22 1.386(7)
C108 C33 1.387(8)
C18 C37 1.381(9)
C18 C41 1.375(9)
C19 C23 1.395(8)
C19 C36 1.378(9)
C20 C45 1.395(8)
C20 C56 1.405(8)
C21 C51 1.378(9)
C21 C70 1.363(10)
C22 C37 1.385(8)
C23 C51 1.395(8)
C24 C38 1.394(8)
C24 C52 1.383(9)
C3 C4 1.379(7)
C28 C32 1.393(8)
C28 C38 1.378(8)
C29 C30 1.393(9)
C29 C31 1.376(8)
C30 C49 1.367(9)
C31 C63 1.377(9)
C32 C55 1.380(8)
C33 C41 1.378(8)
C34 C44 1.358(10)
C34 C62 1.383(10)
C36 C70 1.385(10)
C40 C43 1.391(9)
C40 C57 1.384(9)
C43 C67 1.396(8)
C44 C45 1.383(8)
C49 C69 1.366(10)
C52 C55 1.388(9)
C56 C62 1.366(9)
C57 C58 1.412(11)
C58 C100 1.356(11)
C63 C69 1.396(10)
C67 C100 1.370(9)
N2 N1 1.375(6)
N2 C10 1.344(7)
N2 B1 1.535(8)
N4 N3 1.369(6)
N4 C13 1.341(7)
N4 B1 1.542(8)
N6 C14 1.347(7)
N6 B1 1.536(8)
N3 C11 1.330(7)
N1 C7AA 1.346(7)
C14 C15 1.367(8)
C7AA C9 1.386(8)
C11 C12 1.390(8)
C15 C16 1.388(8)
C10 C9 1.380(9)
C13 C12 1.354(9)
Cl2S C1S 1.684(10)
Cl1S C1S 1.603(11)
F3 B1B 1.44(3)
F3 B1A 1.32(6)
F1 B1B 1.37(3)
F1 B1A 1.36(5)
F2B B1A 1.65(5)
F0 B1A 1.27(6)
B1B F4 1.34(5)
B1B F2A 1.25(5)
C2S C3S 1.31(5)
C2S C7S 1.25(3)
C3S C4S 1.33(3)
C4S C5S 1.38(3)
C7S C6S 1.57(3)
C6S C5S 1.42(3)
